data_4027561
loop_
_publ_author_name
'Sumit K. Ray'
'Pradeep K. Singh'
'Nagaraju Molleti'
'Vinod K. Singh'

_publ_section_title
;
 Enantioselective Synthesis of Coumarin Derivatives by PYBOX-DIPH-Zn(II)
 Complex Catalyzed Michael Reaction
;
_journal_name_full 'Journal of Organic Chemistry'
_journal_page_first 8802
_journal_page_last 8808
_journal_paper_doi 10.1021/jo301513x
_journal_volume 77
_journal_year 2012
_chemical_formula_sum 'C23 H16 Cl N O5'
_chemical_formula_weight 421.82
_chemical_name_systematic
;
?
;
_space_group_IT_number 19
_symmetry_cell_setting orthorhombic
_symmetry_space_group_name_Hall 'P 2ac 2ab'
_symmetry_space_group_name_H-M 'P 21 21 21'
_atom_sites_solution_hydrogens geom
_atom_sites_solution_primary direct
_atom_sites_solution_secondary difmap
_audit_creation_method SHELXL-97
_cell_angle_alpha 90.000
_cell_angle_beta 90.000
_cell_angle_gamma 90.000
_cell_formula_units_Z 4
_cell_length_a 10.116(5)
_cell_length_b 11.267(6)
_cell_length_c 16.714(4)
_cell_measurement_reflns_used 999
_cell_measurement_temperature 100(2)
_cell_measurement_theta_max 26.49
_cell_measurement_theta_min 2.19
_cell_volume 1905.0(15)
_computing_cell_refinement 'SAINT 6.45 ( Bruker, 2003)'
_computing_data_collection 'SMART 5.628 (Bruker, 2003)'
_computing_data_reduction 'SAINT 6.45 ( Bruker, 2003)'
_computing_molecular_graphics 'DIAMOND 2.1e'
_computing_structure_refinement 'SHELXL-97 (Sheldrick, 1997)'
_computing_structure_solution SIR-97
_diffrn_ambient_temperature 100(2)
_diffrn_measured_fraction_theta_full 0.998
_diffrn_measured_fraction_theta_max 0.998
_diffrn_measurement_device_type 'BRUKER SMART APEX'
_diffrn_measurement_method /w-scans
_diffrn_radiation_monochromator graphite
_diffrn_radiation_source 'fine-focus sealed tube'
_diffrn_radiation_type MoK\a
_diffrn_radiation_wavelength 0.71069
_diffrn_reflns_av_R_equivalents 0.0502
_diffrn_reflns_av_sigmaI/netI 0.0622
_diffrn_reflns_limit_h_max 12
_diffrn_reflns_limit_h_min -11
_diffrn_reflns_limit_k_max 12
_diffrn_reflns_limit_k_min -14
_diffrn_reflns_limit_l_max 20
_diffrn_reflns_limit_l_min -20
_diffrn_reflns_number 11180
_diffrn_reflns_theta_full 26.49
_diffrn_reflns_theta_max 26.49
_diffrn_reflns_theta_min 2.18
_exptl_absorpt_coefficient_mu 0.238
_exptl_absorpt_correction_T_max 0.9697
_exptl_absorpt_correction_T_min 0.9561
_exptl_absorpt_correction_type empirical
_exptl_absorpt_process_details SADABS
_exptl_crystal_colour colorless
_exptl_crystal_density_diffrn 1.471
_exptl_crystal_description prism
_exptl_crystal_F_000 872
_exptl_crystal_size_max 0.19
_exptl_crystal_size_mid 0.15
_exptl_crystal_size_min 0.13
_refine_diff_density_max 0.358
_refine_diff_density_min -0.232
_refine_diff_density_rms 0.055
_refine_ls_abs_structure_details 'Flack H D (1983), Acta Cryst. A39, 876-881'
_refine_ls_abs_structure_Flack -0.05(8)
_refine_ls_extinction_method none
_refine_ls_goodness_of_fit_ref 1.077
_refine_ls_hydrogen_treatment constr
_refine_ls_matrix_type full
_refine_ls_number_parameters 271
_refine_ls_number_reflns 3897
_refine_ls_number_restraints 0
_refine_ls_restrained_S_all 1.077
_refine_ls_R_factor_all 0.0633
_refine_ls_R_factor_gt 0.0486
_refine_ls_shift/su_max 0.000
_refine_ls_shift/su_mean 0.000
_refine_ls_structure_factor_coef Fsqd
_refine_ls_weighting_details 'calc w=1/[\s^2^(Fo^2^)+(0.0435P)^2^+0.1743P] where P=(Fo^2^+2Fc^2^)/3'
_refine_ls_weighting_scheme calc
_refine_ls_wR_factor_gt 0.0986
_refine_ls_wR_factor_ref 0.1098
_reflns_number_gt 3242
_reflns_number_total 3897
_reflns_threshold_expression >2sigma(I)
_cod_data_source_file jo301513x_si_003.cif
_cod_data_source_block 22janem
_cod_original_cell_volume 1905.0(14)
_cod_database_code 4027561

loop_
_symmetry_equiv_pos_as_xyz
'x, y, z'
'-x+1/2, -y, z+1/2'
'x+1/2, -y+1/2, -z'
'-x, y+1/2, -z+1/2'

loop_
_atom_site_label
_atom_site_type_symbol
_atom_site_fract_x
_atom_site_fract_y
_atom_site_fract_z
_atom_site_U_iso_or_equiv
_atom_site_adp_type
_atom_site_occupancy
_atom_site_symmetry_multiplicity
_atom_site_calc_flag
_atom_site_refinement_flags
C1 C 0.4366(3) 1.1419(2) 0.64464(17) 0.0249(7) Uani 1 1 d .
H1 H 0.4251 1.1975 0.6852 0.030 Uiso 1 1 calc R
C2 C 0.4631(3) 1.1799(3) 0.56845(18) 0.0260(7) Uani 1 1 d .
H2 H 0.4692 1.2606 0.5575 0.031 Uiso 1 1 calc R
C3 C 0.4806(3) 1.0982(3) 0.50819(18) 0.0302(7) Uani 1 1 d .
H3 H 0.4998 1.1227 0.4563 0.036 Uiso 1 1 calc R
C4 C 0.4691(3) 0.9780(3) 0.52641(17) 0.0281(7) Uani 1 1 d .
H4 H 0.4809 0.9219 0.4862 0.034 Uiso 1 1 calc R
C5 C 0.4406(3) 0.9410(2) 0.60291(17) 0.0216(6) Uani 1 1 d .
C6 C 0.4199(3) 0.8122(3) 0.62665(17) 0.0228(6) Uani 1 1 d .
C7 C 0.4695(3) 0.7225(2) 0.56654(17) 0.0229(6) Uani 1 1 d .
H7A H 0.5642 0.7311 0.5598 0.027 Uiso 1 1 calc R
H7B H 0.4277 0.7362 0.5151 0.027 Uiso 1 1 calc R
C8 C 0.4373(3) 0.5959(2) 0.59593(17) 0.0226(6) Uani 1 1 d .
H8 H 0.4969 0.5758 0.6401 0.027 Uiso 1 1 calc R
C9 C 0.2971(3) 0.5929(2) 0.62596(16) 0.0204(6) Uani 1 1 d .
C10 C 0.2248(3) 0.6937(2) 0.63737(15) 0.0217(6) Uani 1 1 d .
C11 C 0.0858(3) 0.6890(2) 0.65791(16) 0.0214(6) Uani 1 1 d .
C12 C 0.0042(3) 0.7896(3) 0.66163(17) 0.0262(7) Uani 1 1 d .
H12 H 0.0398 0.8647 0.6536 0.031 Uiso 1 1 calc R
C13 C -0.1286(3) 0.7766(3) 0.67727(17) 0.0292(7) Uani 1 1 d .
H13 H -0.1829 0.8432 0.6793 0.035 Uiso 1 1 calc R
C14 C -0.1819(3) 0.6647(3) 0.69002(17) 0.0309(8) Uani 1 1 d .
H14 H -0.2719 0.6569 0.7001 0.037 Uiso 1 1 calc R
C15 C -0.1024(3) 0.5643(3) 0.68789(16) 0.0263(7) Uani 1 1 d .
H15 H -0.1378 0.4893 0.6972 0.032 Uiso 1 1 calc R
C16 C 0.0307(3) 0.5787(3) 0.67154(17) 0.0243(6) Uani 1 1 d .
C17 C 0.2392(3) 0.4800(3) 0.64788(16) 0.0253(7) Uani 1 1 d .
C18 C 0.4638(3) 0.5118(3) 0.52636(16) 0.0224(6) Uani 1 1 d .
C19 C 0.5903(3) 0.4675(3) 0.51430(18) 0.0264(7) Uani 1 1 d .
H19 H 0.6576 0.4864 0.5499 0.032 Uiso 1 1 calc R
C20 C 0.6164(3) 0.3947(3) 0.44904(18) 0.0314(7) Uani 1 1 d .
H20 H 0.7013 0.3650 0.4418 0.038 Uiso 1 1 calc R
C21 C 0.5196(3) 0.3661(3) 0.39529(18) 0.0301(7) Uani 1 1 d .
H21 H 0.5378 0.3175 0.3517 0.036 Uiso 1 1 calc R
C22 C 0.3952(3) 0.4107(3) 0.40727(17) 0.0263(7) Uani 1 1 d .
C23 C 0.3656(3) 0.4830(3) 0.47150(16) 0.0255(7) Uani 1 1 d .
H23 H 0.2804 0.5123 0.4780 0.031 Uiso 1 1 calc R
O1 O 0.4023(2) 0.99255(18) 0.73673(11) 0.0299(5) Uani 1 1 d .
O2 O 0.4733(2) 0.78622(17) 0.70019(11) 0.0270(5) Uani 1 1 d .
H2A H 0.4471 0.8346 0.7332 0.040 Uiso 1 1 calc R
O3 O 0.27433(19) 0.80434(16) 0.62916(11) 0.0225(4) Uani 1 1 d .
O4 O 0.1069(2) 0.47698(17) 0.66889(11) 0.0268(5) Uani 1 1 d .
O5 O 0.2972(2) 0.38639(18) 0.64947(12) 0.0305(5) Uani 1 1 d .
Cl1 Cl 0.26844(8) 0.37507(9) 0.34000(5) 0.0425(2) Uani 1 1 d .
N1 N 0.4269(2) 1.0244(2) 0.66184(14) 0.0226(5) Uani 1 1 d .

loop_
_atom_site_aniso_label
_atom_site_aniso_U_11
_atom_site_aniso_U_22
_atom_site_aniso_U_33
_atom_site_aniso_U_23
_atom_site_aniso_U_13
_atom_site_aniso_U_12
C1 0.0251(16) 0.0184(16) 0.0313(16) -0.0061(13) -0.0006(13) -0.0002(12)
C2 0.0255(16) 0.0163(15) 0.0363(17) 0.0019(13) 0.0046(14) -0.0010(13)
C3 0.0400(19) 0.0227(17) 0.0279(16) 0.0031(13) 0.0080(14) 0.0030(14)
C4 0.0337(17) 0.0235(17) 0.0272(15) -0.0014(13) 0.0053(13) 0.0034(14)
C5 0.0231(16) 0.0182(15) 0.0235(14) -0.0047(12) -0.0002(12) 0.0001(12)
C6 0.0241(16) 0.0187(15) 0.0256(14) -0.0005(12) -0.0030(12) 0.0008(12)
C7 0.0252(15) 0.0188(15) 0.0247(15) -0.0002(12) -0.0002(13) -0.0003(13)
C8 0.0246(16) 0.0187(15) 0.0243(15) -0.0007(12) -0.0028(12) 0.0015(12)
C9 0.0236(16) 0.0188(15) 0.0188(13) -0.0015(12) 0.0010(11) 0.0017(12)
C10 0.0293(16) 0.0170(15) 0.0190(13) 0.0003(11) -0.0017(12) -0.0025(13)
C11 0.0224(15) 0.0233(15) 0.0185(13) -0.0020(12) 0.0001(12) 0.0007(12)
C12 0.0294(16) 0.0249(17) 0.0244(14) 0.0019(13) -0.0004(13) -0.0004(13)
C13 0.0280(17) 0.0293(18) 0.0302(16) -0.0046(14) -0.0018(14) 0.0043(14)
C14 0.0234(16) 0.043(2) 0.0260(16) -0.0025(15) 0.0026(13) -0.0045(14)
C15 0.0291(17) 0.0270(17) 0.0228(15) -0.0009(12) 0.0025(13) -0.0057(13)
C16 0.0280(15) 0.0246(16) 0.0203(14) -0.0010(12) 0.0004(13) 0.0021(13)
C17 0.0314(17) 0.0248(17) 0.0199(14) -0.0020(13) 0.0031(13) -0.0005(14)
C18 0.0252(15) 0.0165(15) 0.0256(14) 0.0004(12) 0.0034(13) -0.0028(13)
C19 0.0234(16) 0.0231(16) 0.0328(16) 0.0015(13) 0.0058(13) -0.0012(13)
C20 0.0247(16) 0.0297(18) 0.0399(18) 0.0009(15) 0.0119(15) 0.0057(14)
C21 0.0363(18) 0.0245(17) 0.0297(16) -0.0018(14) 0.0090(15) -0.0019(15)
C22 0.0257(16) 0.0266(16) 0.0267(15) 0.0003(13) 0.0035(13) -0.0050(13)
C23 0.0254(16) 0.0253(16) 0.0257(15) 0.0013(13) 0.0070(13) -0.0003(13)
O1 0.0439(13) 0.0259(11) 0.0201(9) 0.0009(9) 0.0004(9) 0.0005(10)
O2 0.0373(12) 0.0220(11) 0.0217(10) -0.0014(9) -0.0042(9) 0.0049(10)
O3 0.0221(10) 0.0169(10) 0.0286(10) 0.0013(9) 0.0009(9) 0.0005(9)
O4 0.0301(11) 0.0218(11) 0.0285(11) -0.0008(9) 0.0051(10) -0.0031(9)
O5 0.0387(13) 0.0179(11) 0.0349(12) 0.0004(10) 0.0077(10) 0.0035(9)
Cl1 0.0370(5) 0.0606(6) 0.0299(4) -0.0139(4) 0.0020(4) -0.0109(4)
N1 0.0217(13) 0.0219(13) 0.0241(12) -0.0032(11) -0.0020(11) 0.0000(10)

loop_
_atom_type_symbol
_atom_type_description
_atom_type_scat_dispersion_real
_atom_type_scat_dispersion_imag
_atom_type_scat_source
C C 0.0033 0.0016 'International Tables Vol C Tables 4.2.6.8 and 6.1.1.4'
H H 0.0000 0.0000 'International Tables Vol C Tables 4.2.6.8 and 6.1.1.4'
O O 0.0106 0.0060 'International Tables Vol C Tables 4.2.6.8 and 6.1.1.4'
Cl Cl 0.1484 0.1585 'International Tables Vol C Tables 4.2.6.8 and 6.1.1.4'
N N 0.0061 0.0033 'International Tables Vol C Tables 4.2.6.8 and 6.1.1.4'

loop_
_geom_angle_atom_site_label_1
_geom_angle_atom_site_label_2
_geom_angle_atom_site_label_3
_geom_angle
N1 C1 C2 121.0(3)
C1 C2 C3 119.8(3)
C2 C3 C4 118.7(3)
C5 C4 C3 121.0(3)
N1 C5 C4 118.8(3)
N1 C5 C6 117.0(2)
C4 C5 C6 124.2(3)
O2 C6 O3 110.7(2)
O2 C6 C7 108.8(2)
O3 C6 C7 108.0(2)
O2 C6 C5 112.5(2)
O3 C6 C5 101.7(2)
C7 C6 C5 114.8(2)
C6 C7 C8 109.7(2)
C9 C8 C18 114.0(2)
C9 C8 C7 109.0(2)
C18 C8 C7 107.1(2)
C10 C9 C17 118.7(3)
C10 C9 C8 122.2(3)
C17 C9 C8 119.0(2)
O3 C10 C9 123.7(3)
O3 C10 C11 114.7(2)
C9 C10 C11 121.5(3)
C16 C11 C12 118.8(3)
C16 C11 C10 117.6(3)
C12 C11 C10 123.5(3)
C13 C12 C11 119.8(3)
C12 C13 C14 120.3(3)
C13 C14 C15 120.8(3)
C16 C15 C14 118.2(3)
O4 C16 C11 121.0(3)
O4 C16 C15 116.9(3)
C11 C16 C15 122.1(3)
O5 C17 O4 116.3(3)
O5 C17 C9 125.2(3)
O4 C17 C9 118.5(2)
C19 C18 C23 118.6(3)
C19 C18 C8 119.8(3)
C23 C18 C8 121.6(3)
C18 C19 C20 120.1(3)
C21 C20 C19 121.3(3)
C20 C21 C22 118.4(3)
C21 C22 C23 121.9(3)
C21 C22 Cl1 119.7(2)
C23 C22 Cl1 118.4(2)
C22 C23 C18 119.8(3)
C10 O3 C6 115.4(2)
C16 O4 C17 121.8(2)
O1 N1 C1 118.5(2)
O1 N1 C5 120.8(2)
C1 N1 C5 120.7(2)

loop_
_geom_bond_atom_site_label_1
_geom_bond_atom_site_label_2
_geom_bond_distance
C1 N1 1.358(4)
C1 C2 1.370(4)
C2 C3 1.376(4)
C3 C4 1.393(4)
C4 C5 1.376(4)
C5 N1 1.369(3)
C5 C6 1.518(4)
C6 O2 1.374(3)
C6 O3 1.476(4)
C6 C7 1.511(4)
C7 C8 1.543(4)
C8 C9 1.505(4)
C8 C18 1.523(4)
C9 C10 1.365(4)
C9 C17 1.447(4)
C10 O3 1.350(3)
C10 C11 1.448(4)
C11 C16 1.382(4)
C11 C12 1.403(4)
C12 C13 1.377(4)
C13 C14 1.388(4)
C14 C15 1.388(4)
C15 C16 1.384(4)
C16 O4 1.382(3)
C17 O5 1.207(3)
C17 O4 1.385(4)
C18 C19 1.389(4)
C18 C23 1.390(4)
C19 C20 1.389(4)
C20 C21 1.367(4)
C21 C22 1.370(4)
C22 C23 1.380(4)
C22 Cl1 1.752(3)
O1 N1 1.326(3)

loop_
_geom_torsion_atom_site_label_1
_geom_torsion_atom_site_label_2
_geom_torsion_atom_site_label_3
_geom_torsion_atom_site_label_4
_geom_torsion
N1 C1 C2 C3 -0.2(4)
C1 C2 C3 C4 0.8(5)
C2 C3 C4 C5 0.1(5)
C3 C4 C5 N1 -1.7(5)
C3 C4 C5 C6 176.9(3)
N1 C5 C6 O2 -39.9(3)
C4 C5 C6 O2 141.5(3)
N1 C5 C6 O3 78.6(3)
C4 C5 C6 O3 -100.0(3)
N1 C5 C6 C7 -165.0(2)
C4 C5 C6 C7 16.4(4)
O2 C6 C7 C8 55.3(3)
O3 C6 C7 C8 -64.9(3)
C5 C6 C7 C8 -177.6(2)
C6 C7 C8 C9 45.0(3)
C6 C7 C8 C18 168.8(2)
C18 C8 C9 C10 -130.5(3)
C7 C8 C9 C10 -10.9(4)
C18 C8 C9 C17 53.2(3)
C7 C8 C9 C17 172.8(2)
C17 C9 C10 O3 170.9(2)
C8 C9 C10 O3 -5.4(4)
C17 C9 C10 C11 -10.4(4)
C8 C9 C10 C11 173.2(2)
O3 C10 C11 C16 -176.5(2)
C9 C10 C11 C16 4.7(4)
O3 C10 C11 C12 6.0(4)
C9 C10 C11 C12 -172.8(3)
C16 C11 C12 C13 -1.1(4)
C10 C11 C12 C13 176.4(3)
C11 C12 C13 C14 0.5(4)
C12 C13 C14 C15 0.5(5)
C13 C14 C15 C16 -1.0(4)
C12 C11 C16 O4 -179.7(2)
C10 C11 C16 O4 2.6(4)
C12 C11 C16 C15 0.7(4)
C10 C11 C16 C15 -177.0(2)
C14 C15 C16 O4 -179.2(3)
C14 C15 C16 C11 0.4(4)
C10 C9 C17 O5 -171.1(3)
C8 C9 C17 O5 5.4(4)
C10 C9 C17 O4 8.9(4)
C8 C9 C17 O4 -174.6(2)
C9 C8 C18 C19 -153.1(3)
C7 C8 C18 C19 86.3(3)
C9 C8 C18 C23 30.5(4)
C7 C8 C18 C23 -90.2(3)
C23 C18 C19 C20 -0.7(4)
C8 C18 C19 C20 -177.3(3)
C18 C19 C20 C21 0.5(5)
C19 C20 C21 C22 -0.2(5)
C20 C21 C22 C23 0.0(5)
C20 C21 C22 Cl1 -179.6(2)
C21 C22 C23 C18 -0.3(4)
Cl1 C22 C23 C18 179.4(2)
C19 C18 C23 C22 0.6(4)
C8 C18 C23 C22 177.1(3)
C9 C10 O3 C6 -14.7(4)
C11 C10 O3 C6 166.6(2)
O2 C6 O3 C10 -69.7(3)
C7 C6 O3 C10 49.4(3)
C5 C6 O3 C10 170.6(2)
C11 C16 O4 C17 -3.9(4)
C15 C16 O4 C17 175.7(2)
O5 C17 O4 C16 178.2(2)
C9 C17 O4 C16 -1.8(4)
C2 C1 N1 O1 179.4(3)
C2 C1 N1 C5 -1.4(4)
C4 C5 N1 O1 -178.5(3)
C6 C5 N1 O1 2.8(4)
C4 C5 N1 C1 2.3(4)
C6 C5 N1 C1 -176.4(3)
